data_7056069
loop_
_publ_author_name
'Liu, Yu-Ling'
'Wu, De-Hong'
'Wang, Zhongxia'
'Zhang, Yi'

_publ_section_title
;
 Switchings of dielectric constant, second harmonic generation and
 polarization in a polar hybrid cyanometallate crystal
;
_journal_issue 8
_journal_name_full 'New J. Chem.'
_journal_page_first 3211
_journal_paper_doi 10.1039/C6NJ03973A
_journal_volume 41
_journal_year 2017
_chemical_formula_moiety 'C6 Co N6, 2(C3 H4 N S), H3 O'
_chemical_formula_sum 'C12 H11 Co N8 O S2'
_chemical_formula_weight 406.34
_space_group_crystal_system orthorhombic
_space_group_IT_number 29
_space_group_name_Hall 'P 2c -2ac'
_space_group_name_H-M_alt 'P c a 21'
_symmetry_space_group_name_Hall 'P 2c -2ac'
_symmetry_space_group_name_H-M 'P c a 21'
_atom_sites_solution_hydrogens mixed
_audit_creation_method SHELXL-2014/7
_audit_update_record
;
2017-03-17 deposited with the CCDC.
2017-03-19 downloaded from the CCDC.
;
_cell_angle_alpha 90
_cell_angle_beta 90
_cell_angle_gamma 90
_cell_formula_units_Z 4
_cell_length_a 15.71(6)
_cell_length_b 8.70(3)
_cell_length_c 13.25(4)
_cell_measurement_reflns_used 488
_cell_measurement_temperature 203(2)
_cell_measurement_theta_max 27.4855
_cell_measurement_theta_min 1.5369
_cell_volume 1811(11)
_computing_data_collection 'CrystalClear (Rigaku Inc., 2008)'
_computing_molecular_graphics 'Bruker SHELXTL'
_computing_publication_material 'Bruker SHELXTL'
_computing_structure_refinement 'SHELXL-2014/7 (Sheldrick, 2014)'
_computing_structure_solution 'SHELXL-2014/7 (Sheldrick, 2014)'
_diffrn_ambient_temperature 203(2)
_diffrn_detector_area_resol_mean 28.5714
_diffrn_measured_fraction_theta_full 0.998
_diffrn_measured_fraction_theta_max 0.993
_diffrn_measurement_device_type 'Saturn724+ (4x4 bin mode)'
_diffrn_measurement_method CCD_Profile_fitting
_diffrn_radiation_type MoK\a
_diffrn_radiation_wavelength 0.71073
_diffrn_reflns_av_R_equivalents 0.1349
_diffrn_reflns_av_unetI/netI 0.1304
_diffrn_reflns_Laue_measured_fraction_full 0.998
_diffrn_reflns_Laue_measured_fraction_max 0.993
_diffrn_reflns_limit_h_max 20
_diffrn_reflns_limit_h_min -20
_diffrn_reflns_limit_k_max 11
_diffrn_reflns_limit_k_min -10
_diffrn_reflns_limit_l_max 17
_diffrn_reflns_limit_l_min -17
_diffrn_reflns_number 12170
_diffrn_reflns_point_group_measured_fraction_full 0.998
_diffrn_reflns_point_group_measured_fraction_max 0.993
_diffrn_reflns_theta_full 25.242
_diffrn_reflns_theta_max 27.523
_diffrn_reflns_theta_min 2.341
_exptl_absorpt_coefficient_mu 1.195
_exptl_absorpt_correction_T_max 1.0000
_exptl_absorpt_correction_T_min 0.6782
_exptl_absorpt_correction_type multi-scan
_exptl_absorpt_process_details
;   Higashi, T.(1995). Program for Absorption Correction.
    Rigaku Corporation, Tokyo, Japan. 
;
_exptl_crystal_colour light-yellow
_exptl_crystal_density_diffrn 1.490
_exptl_crystal_description block
_exptl_crystal_F_000 756
_exptl_crystal_size_max 0.3500
_exptl_crystal_size_mid 0.2300
_exptl_crystal_size_min 0.2000
_refine_diff_density_max 2.700
_refine_diff_density_min -1.121
_refine_diff_density_rms 0.242
_refine_ls_abs_structure_details
;
 Refined as an inversion twin.
;
_refine_ls_abs_structure_Flack 0.04(8)
_refine_ls_extinction_method none
_refine_ls_goodness_of_fit_ref 1.095
_refine_ls_hydrogen_treatment constr
_refine_ls_matrix_type full
_refine_ls_number_parameters 218
_refine_ls_number_reflns 4109
_refine_ls_number_restraints 133
_refine_ls_restrained_S_all 1.094
_refine_ls_R_factor_all 0.1365
_refine_ls_R_factor_gt 0.1198
_refine_ls_shift/su_max 0.000
_refine_ls_shift/su_mean 0.000
_refine_ls_structure_factor_coef Fsqd
_refine_ls_weighting_details 'w=1/[\s^2^(Fo^2^)+(0.1805P)^2^] where P=(Fo^2^+2Fc^2^)/3'
_refine_ls_weighting_scheme calc
_refine_ls_wR_factor_gt 0.3049
_refine_ls_wR_factor_ref 0.3222
_reflns_Friedel_coverage 0.914
_reflns_Friedel_fraction_full 0.999
_reflns_Friedel_fraction_max 0.993
_reflns_number_gt 2945
_reflns_number_total 4109
_reflns_threshold_expression 'I > 2\s(I)'
_cod_data_source_file c6nj03973a2.cif
_cod_data_source_block 203K
_cod_depositor_comments
;
The following automatic conversions were performed:

'_exptl_absorpt_correction_type' value 'Multi-scan' changed to
'multi-scan' according to
/home/data/users/saulius/crontab/automatic-downloads/rss-feeds/RSC/lib/dictionaries/cif_core.dic
dictionary named 'cif_core.dic' version 2.4.2 from 2011-04-26.

Automatic conversion script
Id: cif_fix_values 4973 2017-02-22 13:04:09Z antanas 

 Adding full bibliography for 7056069--7056070.cif.
;
_cod_database_code 7056069
_shelx_shelxl_version_number 2014/7
_shelx_space_group_comment
;
The symmetry employed for this shelxl refinement is uniquely defined
by the following loop, which should always be used as a source of
symmetry information in preference to the above space-group names.
They are only intended as comments.
;

loop_
_space_group_symop_operation_xyz
'x, y, z'
'-x, -y, z+1/2'
'-x+1/2, y, z+1/2'
'x+1/2, -y, z'

loop_
_atom_site_label
_atom_site_type_symbol
_atom_site_fract_x
_atom_site_fract_y
_atom_site_fract_z
_atom_site_U_iso_or_equiv
_atom_site_adp_type
_atom_site_occupancy
_atom_site_site_symmetry_order
_atom_site_calc_flag
_atom_site_refinement_flags_posn
_atom_site_refinement_flags_adp
C1 C 0.1950(11) 0.7395(17) 0.4367(13) 0.033(3) Uani 1 1 d . U
C2 C 0.0301(9) 0.8753(16) 0.4291(11) 0.027(3) Uani 1 1 d . U
C3 C -0.0097(10) 0.7255(15) 0.5947(11) 0.026(3) Uani 1 1 d . U
C4 C 0.1232(7) 0.9031(16) 0.5936(9) 0.022(2) Uani 1 1 d . U
C5 C 0.1418(8) 0.5912(18) 0.6061(11) 0.030(3) Uani 1 1 d . U
C6 C 0.0438(9) 0.5672(18) 0.4377(11) 0.029(3) Uani 1 1 d . U
C7 C 0.0316(13) 0.668(2) 0.1641(14) 0.050(4) Uani 1 1 d . U
H7A H -0.0114 0.5944 0.1644 0.060 Uiso 1 1 calc R U
C8 C 0.1618(8) 0.8266(19) 0.1619(12) 0.033(3) Uani 1 1 d . U
H8A H 0.2162 0.8687 0.1600 0.040 Uiso 1 1 calc R U
C9 C 0.0957(7) 0.8966(19) 0.1619(12) 0.032(3) Uani 1 1 d . U
H9A H 0.0943 1.0035 0.1619 0.038 Uiso 1 1 calc R U
C10 C 0.3215(13) 0.319(3) 0.4222(15) 0.052(4) Uani 1 1 d . U
H10A H 0.3745 0.3623 0.4348 0.063 Uiso 1 1 calc R U
C11 C 0.2030(13) 0.2563(19) 0.3282(15) 0.046(4) Uani 1 1 d . U
H11A H 0.1680 0.2539 0.2716 0.056 Uiso 1 1 calc R U
C12 C 0.1865(12) 0.178(2) 0.4216(13) 0.048(4) Uani 1 1 d . U
H12A H 0.1386 0.1189 0.4351 0.057 Uiso 1 1 calc R U
Co1 Co 0.08914(11) 0.73226(17) 0.51524(18) 0.0241(5) Uani 1 1 d . U
N1 N 0.2581(10) 0.7464(14) 0.4012(13) 0.039(3) Uani 1 1 d . U
N2 N -0.0060(9) 0.9692(17) 0.3846(11) 0.039(3) Uani 1 1 d . U
N3 N -0.0733(8) 0.7118(17) 0.6431(12) 0.037(3) Uani 1 1 d . U
N4 N 0.1428(8) 1.0105(16) 0.6407(10) 0.035(3) Uani 1 1 d . U
N5 N 0.1702(9) 0.5099(16) 0.6654(12) 0.043(3) Uani 1 1 d . U
N6 N 0.0094(10) 0.4646(16) 0.3973(11) 0.040(3) Uani 1 1 d . U
N7 N 0.0182(8) 0.8060(19) 0.1620(11) 0.040(3) Uani 1 1 d . U
H7B H -0.0319 0.8455 0.1608 0.048 Uiso 1 1 calc R U
N8 N 0.2783(10) 0.3348(19) 0.3352(11) 0.049(3) Uani 1 1 d . U
H8B H 0.2969 0.3913 0.2867 0.058 Uiso 1 1 calc R U
O1 O 0.4162(7) 0.7730(11) 0.3372(10) 0.033(3) Uani 1 1 d . .
H1A H 0.4463 0.6988 0.3589 0.040 Uiso 1 1 d R U
H1B H 0.3661 0.7644 0.3607 0.040 Uiso 1 1 d R U
H1C H 0.4379 0.8571 0.3572 0.040 Uiso 1 1 d R U
S1 S 0.1356(2) 0.6244(5) 0.1661(4) 0.0459(11) Uani 1 1 d . U
S2 S 0.2681(3) 0.2115(6) 0.5043(4) 0.0552(14) Uani 1 1 d . U

loop_
_atom_site_aniso_label
_atom_site_aniso_U_11
_atom_site_aniso_U_22
_atom_site_aniso_U_33
_atom_site_aniso_U_23
_atom_site_aniso_U_13
_atom_site_aniso_U_12
C1 0.033(7) 0.034(7) 0.032(7) 0.003(6) -0.003(6) -0.001(6)
C2 0.030(6) 0.021(6) 0.030(6) 0.000(5) 0.004(5) -0.009(5)
C3 0.035(7) 0.025(6) 0.020(6) -0.001(5) -0.003(5) 0.005(5)
C4 0.005(5) 0.037(6) 0.023(5) 0.011(5) -0.006(4) -0.004(4)
C5 0.012(5) 0.045(7) 0.032(6) -0.008(6) -0.010(5) 0.006(5)
C6 0.016(6) 0.037(7) 0.033(6) 0.000(6) 0.004(5) 0.002(5)
C7 0.055(8) 0.051(8) 0.045(7) -0.006(7) 0.000(7) -0.011(7)
C8 0.010(5) 0.042(7) 0.047(7) 0.001(6) 0.011(5) -0.003(5)
C9 0.008(5) 0.043(7) 0.044(7) -0.002(6) 0.007(5) -0.006(5)
C10 0.047(8) 0.062(8) 0.048(7) 0.021(7) -0.005(7) -0.014(7)
C11 0.051(8) 0.054(8) 0.034(7) 0.021(6) -0.010(6) -0.016(6)
C12 0.041(7) 0.060(8) 0.043(7) 0.025(7) -0.020(6) -0.020(7)
Co1 0.0295(9) 0.0260(9) 0.0167(8) 0.0018(11) -0.0005(9) 0.0015(7)
N1 0.037(7) 0.042(8) 0.039(8) 0.003(6) 0.006(6) 0.001(6)
N2 0.041(8) 0.039(8) 0.037(7) 0.015(6) 0.001(6) -0.006(6)
N3 0.014(6) 0.053(8) 0.045(8) 0.007(6) 0.005(5) -0.010(5)
N4 0.029(6) 0.043(7) 0.033(6) -0.005(6) 0.002(5) -0.004(5)
N5 0.038(7) 0.043(7) 0.049(8) 0.011(7) -0.012(7) 0.008(6)
N6 0.047(8) 0.031(8) 0.043(7) -0.017(6) -0.007(6) -0.006(6)
N7 0.028(6) 0.056(7) 0.035(6) -0.004(6) -0.002(5) 0.015(5)
N8 0.052(7) 0.058(8) 0.036(6) 0.024(6) -0.004(6) -0.003(6)
O1 0.029(6) 0.033(6) 0.038(7) -0.011(5) 0.003(4) -0.008(4)
S1 0.0183(15) 0.046(2) 0.074(3) 0.005(2) 0.001(2) 0.0023(16)
S2 0.051(3) 0.073(3) 0.042(3) 0.017(3) -0.010(2) -0.018(2)

loop_
_atom_type_symbol
_atom_type_description
_atom_type_scat_dispersion_real
_atom_type_scat_dispersion_imag
_atom_type_scat_source
C C 0.0033 0.0016 'International Tables Vol C Tables 4.2.6.8 and 6.1.1.4'
H H 0.0000 0.0000 'International Tables Vol C Tables 4.2.6.8 and 6.1.1.4'
Co Co 0.3494 0.9721 'International Tables Vol C Tables 4.2.6.8 and 6.1.1.4'
N N 0.0061 0.0033 'International Tables Vol C Tables 4.2.6.8 and 6.1.1.4'
O O 0.0106 0.0060 'International Tables Vol C Tables 4.2.6.8 and 6.1.1.4'
S S 0.1246 0.1234 'International Tables Vol C Tables 4.2.6.8 and 6.1.1.4'

loop_
_geom_angle_atom_site_label_1
_geom_angle_atom_site_label_2
_geom_angle_atom_site_label_3
_geom_angle
N1 C1 Co1 173.3(17)
N2 C2 Co1 174.2(14)
N3 C3 Co1 175.8(13)
N4 C4 Co1 178.5(12)
N5 C5 Co1 175.7(14)
N6 C6 Co1 173.1(14)
N7 C7 S1 112.9(15)
N7 C7 H7A 123.5
S1 C7 H7A 123.5
C9 C8 S1 107.1(12)
C9 C8 H8A 126.4
S1 C8 H8A 126.4
C8 C9 N7 116.7(16)
C8 C9 H9A 121.6
N7 C9 H9A 121.6
N8 C10 S2 111.4(15)
N8 C10 H10A 124.3
S2 C10 H10A 124.3
N8 C11 C12 109.5(16)
N8 C11 H11A 125.2
C12 C11 H11A 125.2
C11 C12 S2 109.7(14)
C11 C12 H12A 125.2
S2 C12 H12A 125.2
C3 Co1 C4 87.2(6)
C3 Co1 C6 88.3(6)
C4 Co1 C6 174.4(6)
C3 Co1 C5 89.1(6)
C4 Co1 C5 92.1(7)
C6 Co1 C5 91.0(7)
C3 Co1 C2 87.4(6)
C4 Co1 C2 87.3(6)
C6 Co1 C2 89.3(7)
C5 Co1 C2 176.5(6)
C3 Co1 C1 177.9(7)
C4 Co1 C1 91.5(6)
C6 Co1 C1 93.2(7)
C5 Co1 C1 89.3(7)
C2 Co1 C1 94.2(7)
C7 N7 C9 113.0(15)
C7 N7 H7B 123.5
C9 N7 H7B 123.5
C10 N8 C11 116.2(15)
C10 N8 H8B 121.9
C11 N8 H8B 121.9
H1A O1 H1B 109.0
H1A O1 H1C 109.0
H1B O1 H1C 109.5
C7 S1 C8 90.1(8)
C10 S2 C12 93.1(10)

loop_
_geom_bond_atom_site_label_1
_geom_bond_atom_site_label_2
_geom_bond_distance
C1 N1 1.10(2)
C1 Co1 1.962(18)
C2 N2 1.16(2)
C2 Co1 1.926(16)
C3 N3 1.19(2)
C3 Co1 1.877(16)
C4 N4 1.165(19)
C4 Co1 1.891(15)
C5 N5 1.148(19)
C5 Co1 1.907(15)
C6 N6 1.17(2)
C6 Co1 1.904(16)
C7 N7 1.22(3)
C7 S1 1.68(2)
C7 H7A 0.9300
C8 C9 1.20(2)
C8 S1 1.808(18)
C8 H8A 0.9300
C9 N7 1.45(2)
C9 H9A 0.9300
C10 N8 1.34(2)
C10 S2 1.66(2)
C10 H10A 0.9300
C11 N8 1.37(2)
C11 C12 1.43(2)
C11 H11A 0.9300
C12 S2 1.711(18)
C12 H12A 0.9300
N7 H7B 0.8600
N8 H8B 0.8600
O1 H1A 0.8499
O1 H1B 0.8500
O1 H1C 0.8500

loop_
_geom_hbond_atom_site_label_D
_geom_hbond_atom_site_label_H
_geom_hbond_atom_site_label_A
_geom_hbond_distance_DH
_geom_hbond_distance_HA
_geom_hbond_distance_DA
_geom_hbond_angle_DHA
_geom_hbond_site_symmetry_A
N7 H7B N4 0.86 2.16 3.01(2) 166.5 2_574
N8 H8B N5 0.86 1.98 2.83(2) 173.5 3_554
O1 H1A N6 0.85 1.81 2.655(19) 176.4 4_565
O1 H1B N1 0.85 1.79 2.63(2) 176.0 .
O1 H1C N2 0.85 1.79 2.631(19) 171.8 4_575

loop_
_geom_torsion_atom_site_label_1
_geom_torsion_atom_site_label_2
_geom_torsion_atom_site_label_3
_geom_torsion_atom_site_label_4
_geom_torsion
S1 C8 C9 N7 -1.9(19)
N8 C11 C12 S2 -1(2)
S1 C7 N7 C9 0.0(19)
C8 C9 N7 C7 1(2)
S2 C10 N8 C11 -3(3)
C12 C11 N8 C10 3(3)
N7 C7 S1 C8 -0.8(14)
C9 C8 S1 C7 1.6(14)
N8 C10 S2 C12 2.1(19)
C11 C12 S2 C10 -0.6(18)
